data_4117913
loop_
_publ_author_name
'Myles B. Herbert'
'Yu Lan'
'Benjamin K. Keitz'
'Peng Liu'
'Koji Endo'
'Michael W. Day'
'K. N. Houk'
'Robert H. Grubbs'

_publ_section_title
;
 Decomposition Pathways of Z-Selective Ruthenium Metathesis Catalysts
;
_journal_name_full 'Journal of the American Chemical Society'
_journal_page_first 7861
_journal_page_last 7866
_journal_paper_doi 10.1021/ja301108m
_journal_volume 134
_journal_year 2012
_chemical_formula_moiety 'C45 H64 N2 O5 Ru'
_chemical_formula_sum 'C45 H64 N2 O5 Ru'
_chemical_formula_weight 814.05
_chemical_name_systematic
;
 ?
;
_space_group_IT_number 14
_symmetry_cell_setting monoclinic
_symmetry_space_group_name_Hall '-P 2ybc'
_symmetry_space_group_name_H-M 'P 1 21/c 1'
_atom_sites_solution_hydrogens geom
_atom_sites_solution_primary direct
_atom_sites_solution_secondary difmap
_audit_creation_method SHELXL-97
_cell_angle_alpha 90.00
_cell_angle_beta 96.785(4)
_cell_angle_gamma 90.00
_cell_formula_units_Z 4
_cell_length_a 10.1016(6)
_cell_length_b 19.2228(11)
_cell_length_c 24.4253(15)
_cell_measurement_reflns_used 6383
_cell_measurement_temperature 100(2)
_cell_measurement_theta_max 22.09
_cell_measurement_theta_min 2.28
_cell_volume 4709.7(5)
_computing_cell_refinement 'Bruker SAINT-Plus v7.66A'
_computing_data_collection 'Bruker APEX2 v2009.7-0'
_computing_data_reduction 'Bruker SAINT-Plus v7.66A'
_computing_molecular_graphics 'Bruker XP v5.1'
_computing_publication_material 'Bruker XCIF 2008'
_computing_structure_refinement 'SHELXL-97 (Sheldrick, 2008)'
_computing_structure_solution 'SHELXS-97 (Sheldrick, 2008)'
_diffrn_ambient_temperature 100(2)
_diffrn_measured_fraction_theta_full 0.998
_diffrn_measured_fraction_theta_max 0.998
_diffrn_measurement_device_type 'Bruker KAPPA APEX II'
_diffrn_measurement_method '\w scans; 10 settings'
_diffrn_radiation_monochromator graphite
_diffrn_radiation_source 'fine-focus sealed tube'
_diffrn_radiation_type MoK\a
_diffrn_radiation_wavelength 0.71073
_diffrn_reflns_av_R_equivalents 0.1063
_diffrn_reflns_av_sigmaI/netI 0.1124
_diffrn_reflns_limit_h_max 12
_diffrn_reflns_limit_h_min -12
_diffrn_reflns_limit_k_max 24
_diffrn_reflns_limit_k_min -24
_diffrn_reflns_limit_l_max 30
_diffrn_reflns_limit_l_min -30
_diffrn_reflns_number 80574
_diffrn_reflns_theta_full 26.42
_diffrn_reflns_theta_max 26.42
_diffrn_reflns_theta_min 1.68
_exptl_absorpt_coefficient_mu 0.374
_exptl_absorpt_correction_T_max 0.9743
_exptl_absorpt_correction_T_min 0.9636
_exptl_absorpt_correction_type none
_exptl_crystal_colour Yellow
_exptl_crystal_density_diffrn 1.148
_exptl_crystal_description Block
_exptl_crystal_F_000 1728
_exptl_crystal_size_max 0.10
_exptl_crystal_size_mid 0.07
_exptl_crystal_size_min 0.07
_platon_squeeze_details
;
;
_refine_diff_density_max 0.333
_refine_diff_density_min -0.487
_refine_diff_density_rms 0.067
_refine_ls_extinction_method none
_refine_ls_goodness_of_fit_ref 1.085
_refine_ls_hydrogen_treatment Riding
_refine_ls_matrix_type 'Full matrix'
_refine_ls_number_parameters 490
_refine_ls_number_reflns 9657
_refine_ls_number_restraints 0
_refine_ls_restrained_S_all 1.085
_refine_ls_R_factor_all 0.0792
_refine_ls_R_factor_gt 0.0365
_refine_ls_shift/su_max 0.001
_refine_ls_shift/su_mean 0.000
_refine_ls_structure_factor_coef Fsqd
_refine_ls_weighting_details w=1/s^2^(Fo^2^)
_refine_ls_weighting_scheme sigma
_refine_ls_wR_factor_gt 0.0463
_refine_ls_wR_factor_ref 0.0486
_reflns_number_gt 5961
_reflns_number_total 9657
_reflns_threshold_expression >2sigma(I)
_cod_data_source_file ja301108m_si_004.cif
_cod_data_source_block kje22
_cod_depositor_comments
;
The following automatic conversions were performed:

'_atom_sites_solution_primary' value 'direct methods' was changed to
'direct'.

'_atom_sites_solution_secondary' value 'Difference Fourier map' was
changed to 'difmap'.

'_atom_sites_solution_hydrogens' value 'Geometric positions' was
changed to 'geom'.

Automatic conversion script
Id: cif_fix_values 6452 2018-10-05 10:23:21Z andrius 
;
_cod_database_code 4117913

loop_
_symmetry_equiv_pos_as_xyz
'x, y, z'
'-x, y+1/2, -z+1/2'
'-x, -y, -z'
'x, -y-1/2, z-1/2'

loop_
_atom_site_label
_atom_site_type_symbol
_atom_site_fract_x
_atom_site_fract_y
_atom_site_fract_z
_atom_site_U_iso_or_equiv
_atom_site_adp_type
_atom_site_occupancy
_atom_site_symmetry_multiplicity
_atom_site_calc_flag
_atom_site_refinement_flags
Ru1 Ru 0.82824(3) 0.164343(12) 0.120477(11) 0.01322(6) Uani 1 1 d .
O1 O 1.1424(2) 0.25768(9) 0.01194(9) 0.0222(6) Uani 1 1 d .
O2 O 0.9625(2) 0.22247(9) 0.17422(8) 0.0172(5) Uani 1 1 d .
O3 O 0.79120(19) 0.17501(9) 0.20658(8) 0.0183(5) Uani 1 1 d .
O4 O 0.69058(19) 0.08242(8) 0.11359(8) 0.0147(5) Uani 1 1 d .
O5 O 0.89089(19) 0.05835(9) 0.15473(8) 0.0162(5) Uani 1 1 d .
N1 N 0.7011(2) 0.24069(11) 0.02998(10) 0.0141(6) Uani 1 1 d .
N2 N 0.6698(2) 0.29941(11) 0.10396(10) 0.0159(6) Uani 1 1 d .
C1 C 0.7255(3) 0.24108(14) 0.08535(13) 0.0136(8) Uani 1 1 d .
C2 C 0.6256(3) 0.30014(13) 0.00637(12) 0.0181(8) Uani 1 1 d .
H2A H 0.5412 0.2855 -0.0154 0.022 Uiso 1 1 calc R
H2B H 0.6782 0.3283 -0.0172 0.022 Uiso 1 1 calc R
C3 C 0.5999(3) 0.33976(15) 0.05847(12) 0.0209(8) Uani 1 1 d .
H3A H 0.6358 0.3876 0.0580 0.025 Uiso 1 1 calc R
H3B H 0.5032 0.3422 0.0617 0.025 Uiso 1 1 calc R
C4 C 0.7421(3) 0.18057(13) -0.00081(12) 0.0134(8) Uani 1 1 d .
C5 C 0.7959(3) 0.20167(13) -0.05520(12) 0.0165(8) Uani 1 1 d .
H5A H 0.7246 0.2246 -0.0802 0.020 Uiso 1 1 calc R
H5B H 0.8706 0.2349 -0.0474 0.020 Uiso 1 1 calc R
C6 C 0.8437(3) 0.13642(13) -0.08249(12) 0.0168(8) Uani 1 1 d .
H6 H 0.8809 0.1494 -0.1172 0.020 Uiso 1 1 calc R
C7 C 0.7255(3) 0.08684(13) -0.09591(12) 0.0181(8) Uani 1 1 d .
H7A H 0.6547 0.1101 -0.1208 0.022 Uiso 1 1 calc R
H7B H 0.7546 0.0450 -0.1149 0.022 Uiso 1 1 calc R
C8 C 0.6706(3) 0.06543(13) -0.04222(12) 0.0166(8) Uani 1 1 d .
H8 H 0.5934 0.0331 -0.0512 0.020 Uiso 1 1 calc R
C9 C 0.6234(3) 0.13074(13) -0.01395(12) 0.0157(8) Uani 1 1 d .
H9A H 0.5870 0.1176 0.0205 0.019 Uiso 1 1 calc R
H9B H 0.5519 0.1540 -0.0385 0.019 Uiso 1 1 calc R
C10 C 0.7783(3) 0.02892(13) -0.00308(12) 0.0151(8) Uani 1 1 d .
H10A H 0.8087 -0.0135 -0.0208 0.018 Uiso 1 1 calc R
H10B H 0.7413 0.0150 0.0310 0.018 Uiso 1 1 calc R
C11 C 0.8956(3) 0.07812(13) 0.01108(12) 0.0137(7) Uani 1 1 d .
H11 H 0.9667 0.0545 0.0364 0.016 Uiso 1 1 calc R
C12 C 0.8562(3) 0.14658(13) 0.03652(12) 0.0118(7) Uani 1 1 d .
C13 C 0.9510(3) 0.09882(13) -0.04349(12) 0.0177(8) Uani 1 1 d .
H13A H 1.0292 0.1297 -0.0351 0.021 Uiso 1 1 calc R
H13B H 0.9805 0.0565 -0.0618 0.021 Uiso 1 1 calc R
C14 C 0.7028(3) 0.33288(16) 0.15652(12) 0.0180(7) Uani 1 1 d .
C15 C 0.8088(3) 0.38144(14) 0.16152(14) 0.0205(8) Uani 1 1 d .
C16 C 0.8295(3) 0.41813(14) 0.21030(14) 0.0273(9) Uani 1 1 d .
H16 H 0.8982 0.4521 0.2149 0.033 Uiso 1 1 calc R
C17 C 0.7534(3) 0.40690(15) 0.25245(14) 0.0333(10) Uani 1 1 d .
H17 H 0.7700 0.4334 0.2854 0.040 Uiso 1 1 calc R
C18 C 0.6526(3) 0.35745(14) 0.24774(14) 0.0276(9) Uani 1 1 d .
H18 H 0.6026 0.3494 0.2777 0.033 Uiso 1 1 calc R
C19 C 0.6246(3) 0.31960(15) 0.19926(13) 0.0222(9) Uani 1 1 d .
C20 C 0.8947(3) 0.39426(14) 0.11552(14) 0.0229(9) Uani 1 1 d .
H20 H 0.8639 0.3620 0.0845 0.027 Uiso 1 1 calc R
C21 C 0.8793(3) 0.46880(13) 0.09369(13) 0.0357(10) Uani 1 1 d .
H21A H 0.7845 0.4792 0.0836 0.054 Uiso 1 1 calc R
H21B H 0.9267 0.4737 0.0611 0.054 Uiso 1 1 calc R
H21C H 0.9168 0.5013 0.1223 0.054 Uiso 1 1 calc R
C22 C 1.0418(3) 0.37759(14) 0.13486(14) 0.0284(10) Uani 1 1 d .
H22A H 1.0740 0.4080 0.1658 0.043 Uiso 1 1 calc R
H22B H 1.0951 0.3853 0.1044 0.043 Uiso 1 1 calc R
H22C H 1.0499 0.3289 0.1467 0.043 Uiso 1 1 calc R
C23 C 0.5108(3) 0.26758(16) 0.19234(15) 0.0291(9) Uani 1 1 d .
H23 H 0.5283 0.2345 0.1624 0.035 Uiso 1 1 calc R
C24 C 0.3772(3) 0.30361(16) 0.17443(14) 0.0436(11) Uani 1 1 d .
H24A H 0.3073 0.2684 0.1666 0.065 Uiso 1 1 calc R
H24B H 0.3842 0.3312 0.1412 0.065 Uiso 1 1 calc R
H24C H 0.3547 0.3342 0.2041 0.065 Uiso 1 1 calc R
C25 C 0.4995(3) 0.22524(15) 0.24405(14) 0.0407(11) Uani 1 1 d .
H25A H 0.4745 0.2559 0.2732 0.061 Uiso 1 1 calc R
H25B H 0.5854 0.2032 0.2562 0.061 Uiso 1 1 calc R
H25C H 0.4312 0.1893 0.2361 0.061 Uiso 1 1 calc R
C26 C 0.9592(3) 0.19054(14) 0.06295(12) 0.0132(7) Uani 1 1 d .
H26 H 0.9477 0.2400 0.0505 0.016 Uiso 1 1 calc R
C27 C 1.1023(3) 0.17151(14) 0.07540(11) 0.0133(7) Uani 1 1 d .
C28 C 1.1501(3) 0.12152(13) 0.11387(12) 0.0156(8) Uani 1 1 d .
H28 H 1.0891 0.0970 0.1335 0.019 Uiso 1 1 calc R
C29 C 1.2841(3) 0.10692(13) 0.12408(13) 0.0175(8) Uani 1 1 d .
H29 H 1.3141 0.0731 0.1510 0.021 Uiso 1 1 calc R
C30 C 1.3752(3) 0.14062(13) 0.09581(13) 0.0191(8) Uani 1 1 d .
H30 H 1.4674 0.1296 0.1026 0.023 Uiso 1 1 calc R
C31 C 1.3310(3) 0.19070(13) 0.05737(13) 0.0197(8) Uani 1 1 d .
H31 H 1.3928 0.2141 0.0374 0.024 Uiso 1 1 calc R
C32 C 1.1964(3) 0.20674(14) 0.04797(13) 0.0166(8) Uani 1 1 d .
C33 C 1.2269(3) 0.29682(14) -0.01964(13) 0.0201(8) Uani 1 1 d .
H33 H 1.3107 0.3098 0.0042 0.024 Uiso 1 1 calc R
C34 C 1.1472(3) 0.36256(13) -0.03685(13) 0.0309(9) Uani 1 1 d .
H34A H 1.0639 0.3496 -0.0593 0.046 Uiso 1 1 calc R
H34B H 1.1998 0.3927 -0.0584 0.046 Uiso 1 1 calc R
H34C H 1.1266 0.3875 -0.0039 0.046 Uiso 1 1 calc R
C35 C 1.2609(3) 0.25568(14) -0.06843(13) 0.0331(10) Uani 1 1 d .
H35A H 1.3134 0.2147 -0.0555 0.050 Uiso 1 1 calc R
H35B H 1.3128 0.2848 -0.0910 0.050 Uiso 1 1 calc R
H35C H 1.1785 0.2407 -0.0906 0.050 Uiso 1 1 calc R
C36 C 0.9045(3) 0.20390(14) 0.21612(14) 0.0189(8) Uani 1 1 d .
C37 C 0.9773(3) 0.21061(14) 0.27340(13) 0.0208(8) Uani 1 1 d .
C38 C 1.0607(3) 0.27665(14) 0.27769(13) 0.0353(10) Uani 1 1 d .
H38A H 1.0018 0.3172 0.2728 0.053 Uiso 1 1 calc R
H38B H 1.1208 0.2765 0.2490 0.053 Uiso 1 1 calc R
H38C H 1.1132 0.2788 0.3141 0.053 Uiso 1 1 calc R
C39 C 0.8807(3) 0.20975(15) 0.31590(12) 0.0325(10) Uani 1 1 d .
H39A H 0.9303 0.2112 0.3529 0.049 Uiso 1 1 calc R
H39B H 0.8273 0.1671 0.3118 0.049 Uiso 1 1 calc R
H39C H 0.8219 0.2503 0.3106 0.049 Uiso 1 1 calc R
C40 C 1.0700(3) 0.14708(13) 0.28059(13) 0.0346(10) Uani 1 1 d .
H40A H 1.1207 0.1482 0.3174 0.052 Uiso 1 1 calc R
H40B H 1.1317 0.1481 0.2525 0.052 Uiso 1 1 calc R
H40C H 1.0166 0.1044 0.2765 0.052 Uiso 1 1 calc R
C41 C 0.7706(3) 0.04237(14) 0.14432(13) 0.0159(8) Uani 1 1 d .
C42 C 0.7148(3) -0.02221(14) 0.16951(13) 0.0173(8) Uani 1 1 d .
C43 C 0.7072(3) -0.08097(13) 0.12662(13) 0.0321(10) Uani 1 1 d .
H43A H 0.6491 -0.0667 0.0935 0.048 Uiso 1 1 calc R
H43B H 0.6708 -0.1229 0.1421 0.048 Uiso 1 1 calc R
H43C H 0.7967 -0.0908 0.1169 0.048 Uiso 1 1 calc R
C44 C 0.5755(3) -0.00657(14) 0.18409(13) 0.0295(9) Uani 1 1 d .
H44A H 0.5801 0.0312 0.2112 0.044 Uiso 1 1 calc R
H44B H 0.5387 -0.0483 0.1997 0.044 Uiso 1 1 calc R
H44C H 0.5180 0.0074 0.1508 0.044 Uiso 1 1 calc R
C45 C 0.8054(3) -0.04333(14) 0.22046(13) 0.0324(10) Uani 1 1 d .
H45A H 0.8960 -0.0502 0.2110 0.049 Uiso 1 1 calc R
H45B H 0.7729 -0.0868 0.2351 0.049 Uiso 1 1 calc R
H45C H 0.8059 -0.0067 0.2484 0.049 Uiso 1 1 calc R

loop_
_atom_site_aniso_label
_atom_site_aniso_U_11
_atom_site_aniso_U_22
_atom_site_aniso_U_33
_atom_site_aniso_U_23
_atom_site_aniso_U_13
_atom_site_aniso_U_12
Ru1 0.01280(12) 0.01302(11) 0.01352(14) -0.00053(15) 0.00033(10) 0.00116(15)
O1 0.0164(13) 0.0227(12) 0.0275(16) 0.0123(11) 0.0022(12) -0.0010(10)
O2 0.0209(14) 0.0151(11) 0.0149(14) -0.0022(10) -0.0010(11) -0.0037(10)
O3 0.0204(13) 0.0167(12) 0.0176(14) -0.0022(11) 0.0021(11) -0.0016(10)
O4 0.0133(12) 0.0129(11) 0.0172(14) 0.0008(10) -0.0009(11) 0.0008(9)
O5 0.0104(12) 0.0181(11) 0.0196(14) 0.0050(10) 0.0001(11) -0.0008(9)
N1 0.0170(16) 0.0115(14) 0.0137(17) 0.0007(12) 0.0008(13) 0.0046(11)
N2 0.0173(16) 0.0119(13) 0.0171(18) -0.0031(12) -0.0037(13) 0.0063(11)
C1 0.0093(18) 0.0145(17) 0.017(2) -0.0012(15) 0.0035(16) -0.0021(13)
C2 0.0183(19) 0.0169(17) 0.019(2) 0.0022(15) 0.0013(16) 0.0074(14)
C3 0.0182(18) 0.0186(17) 0.024(2) -0.0056(18) -0.0041(15) 0.0051(16)
C4 0.0166(18) 0.0118(18) 0.0120(19) -0.0034(14) 0.0024(15) 0.0035(13)
C5 0.019(2) 0.0122(16) 0.017(2) 0.0018(15) -0.0016(16) 0.0020(14)
C6 0.023(2) 0.0166(17) 0.012(2) 0.0008(14) 0.0067(17) 0.0004(14)
C7 0.028(2) 0.0147(17) 0.011(2) -0.0044(14) 0.0001(17) 0.0024(14)
C8 0.0174(19) 0.0149(17) 0.017(2) -0.0040(15) -0.0006(16) -0.0047(14)
C9 0.0140(18) 0.0155(16) 0.017(2) -0.0010(15) -0.0014(16) 0.0000(14)
C10 0.0201(19) 0.0098(16) 0.016(2) -0.0022(14) 0.0040(16) -0.0022(14)
C11 0.0156(18) 0.0123(16) 0.012(2) 0.0000(14) -0.0014(15) 0.0021(13)
C12 0.0129(18) 0.0127(17) 0.0100(19) 0.0035(13) 0.0026(15) 0.0021(13)
C13 0.0174(19) 0.0149(17) 0.021(2) -0.0055(15) 0.0030(17) 0.0006(14)
C14 0.0196(18) 0.0158(16) 0.0169(19) -0.0075(18) -0.0043(15) 0.0104(17)
C15 0.025(2) 0.0145(17) 0.019(2) -0.0024(16) -0.0075(17) 0.0075(15)
C16 0.034(2) 0.0161(18) 0.030(3) -0.0040(17) -0.006(2) 0.0042(16)
C17 0.048(3) 0.030(2) 0.021(2) -0.0136(18) -0.005(2) 0.0167(19)
C18 0.028(2) 0.029(2) 0.026(2) -0.0091(17) 0.0062(19) 0.0085(16)
C19 0.022(2) 0.023(2) 0.021(2) -0.0030(16) 0.0022(17) 0.0103(15)
C20 0.028(2) 0.0131(17) 0.026(2) 0.0008(16) -0.0038(18) -0.0019(15)
C21 0.046(3) 0.0209(19) 0.039(3) 0.0041(18) -0.002(2) 0.0047(17)
C22 0.027(2) 0.0249(19) 0.033(3) 0.0037(18) 0.002(2) -0.0063(16)
C23 0.018(2) 0.038(2) 0.033(3) -0.0103(19) 0.009(2) 0.0027(17)
C24 0.027(2) 0.062(3) 0.042(3) -0.015(2) 0.007(2) 0.0073(19)
C25 0.031(2) 0.048(2) 0.043(3) 0.004(2) 0.006(2) -0.0066(19)
C26 0.0167(19) 0.0151(16) 0.0077(19) 0.0044(13) 0.0012(15) 0.0033(13)
C27 0.0162(17) 0.0105(16) 0.0127(18) -0.0036(15) 0.0005(14) 0.0034(15)
C28 0.0162(19) 0.0145(17) 0.016(2) -0.0020(14) 0.0013(16) -0.0006(14)
C29 0.020(2) 0.0126(16) 0.019(2) 0.0023(15) -0.0007(18) 0.0058(14)
C30 0.0142(19) 0.0190(18) 0.023(2) 0.0000(15) -0.0008(17) -0.0008(14)
C31 0.0130(18) 0.0220(18) 0.023(2) 0.0028(16) 0.0003(17) -0.0023(14)
C32 0.021(2) 0.0141(17) 0.014(2) 0.0012(15) -0.0013(16) -0.0018(14)
C33 0.0166(19) 0.0203(18) 0.023(2) 0.0094(16) 0.0027(17) -0.0062(15)
C34 0.032(2) 0.0240(19) 0.036(3) 0.0107(17) 0.003(2) -0.0034(16)
C35 0.035(2) 0.041(2) 0.023(2) -0.0056(19) 0.004(2) 0.0000(18)
C36 0.023(2) 0.0090(17) 0.024(2) -0.0019(16) 0.0032(18) 0.0052(15)
C37 0.027(2) 0.0187(18) 0.015(2) -0.0028(16) -0.0069(17) -0.0005(15)
C38 0.043(3) 0.037(2) 0.022(2) -0.0029(18) -0.012(2) -0.0129(18)
C39 0.038(3) 0.044(2) 0.014(2) -0.0031(18) -0.0012(19) -0.0061(18)
C40 0.044(2) 0.034(2) 0.023(2) -0.0012(17) -0.010(2) 0.0125(18)
C41 0.0157(19) 0.0162(17) 0.016(2) -0.0061(15) 0.0023(17) 0.0000(14)
C42 0.020(2) 0.0158(17) 0.015(2) 0.0011(15) -0.0024(17) -0.0006(14)
C43 0.038(2) 0.0202(19) 0.038(3) 0.0021(18) 0.006(2) -0.0047(17)
C44 0.030(2) 0.026(2) 0.035(3) 0.0052(18) 0.010(2) -0.0049(16)
C45 0.032(2) 0.031(2) 0.032(3) 0.0175(18) -0.005(2) -0.0083(17)

loop_
_atom_type_symbol
_atom_type_description
_atom_type_scat_dispersion_real
_atom_type_scat_dispersion_imag
_atom_type_scat_source
C C 0.0033 0.0016 'International Tables Vol C Tables 4.2.6.8 and 6.1.1.4'
H H 0.0000 0.0000 'International Tables Vol C Tables 4.2.6.8 and 6.1.1.4'
N N 0.0061 0.0033 'International Tables Vol C Tables 4.2.6.8 and 6.1.1.4'
O O 0.0106 0.0060 'International Tables Vol C Tables 4.2.6.8 and 6.1.1.4'
Ru Ru -1.2594 0.8363 'International Tables Vol C Tables 4.2.6.8 and 6.1.1.4'

loop_
_geom_angle_atom_site_label_1
_geom_angle_atom_site_label_2
_geom_angle_atom_site_label_3
_geom_angle
_geom_angle_publ_flag
C1 Ru1 O4 102.74(10) yes
C1 Ru1 O2 98.28(10) yes
O4 Ru1 O2 145.66(8) yes
C1 Ru1 C26 82.44(11) yes
O4 Ru1 C26 126.22(9) yes
O2 Ru1 C26 83.05(10) yes
C1 Ru1 C12 79.70(11) yes
O4 Ru1 C12 87.96(9) yes
O2 Ru1 C12 122.61(10) yes
C26 Ru1 C12 39.60(10) yes
C1 Ru1 O3 102.13(10) yes
O4 Ru1 O3 87.73(7) yes
O2 Ru1 O3 61.29(7) yes
C26 Ru1 O3 144.33(10) yes
C12 Ru1 O3 175.60(9) yes
C1 Ru1 O5 163.20(10) yes
O4 Ru1 O5 60.46(7) yes
O2 Ru1 O5 96.68(7) yes
C26 Ru1 O5 106.98(9) yes
C12 Ru1 O5 98.54(8) yes
O3 Ru1 O5 78.54(7) yes
C1 Ru1 C36 105.79(11) yes
O4 Ru1 C36 115.70(9) yes
O2 Ru1 C36 31.13(8) yes
C26 Ru1 C36 113.85(11) yes
C12 Ru1 C36 152.91(11) yes
O3 Ru1 C36 30.60(8) yes
O5 Ru1 C36 83.46(8) yes
C1 Ru1 C41 133.43(11) yes
O4 Ru1 C41 31.05(8) yes
O2 Ru1 C41 120.35(9) yes
C26 Ru1 C41 124.22(10) yes
C12 Ru1 C41 97.75(10) yes
O3 Ru1 C41 78.06(8) yes
O5 Ru1 C41 29.88(8) yes
C36 Ru1 C41 97.03(10) yes
C32 O1 C33 120.0(2) ?
C36 O2 Ru1 91.63(18) ?
C36 O3 Ru1 87.97(19) ?
C41 O4 Ru1 92.14(18) ?
C41 O5 Ru1 85.61(17) ?
C1 N1 C4 119.4(2) ?
C1 N1 C2 114.8(2) ?
C4 N1 C2 125.7(2) ?
C1 N2 C14 127.3(3) ?
C1 N2 C3 111.4(2) ?
C14 N2 C3 118.7(2) ?
N1 C1 N2 107.9(3) ?
N1 C1 Ru1 117.7(2) ?
N2 C1 Ru1 134.5(2) ?
N1 C2 C3 101.2(2) ?
N2 C3 C2 104.7(2) ?
N1 C4 C12 105.6(2) ?
N1 C4 C9 109.7(2) ?
C12 C4 C9 111.9(2) ?
N1 C4 C5 112.5(2) ?
C12 C4 C5 107.9(2) ?
C9 C4 C5 109.2(2) ?
C6 C5 C4 108.7(2) ?
C13 C6 C5 110.6(2) ?
C13 C6 C7 108.3(2) ?
C5 C6 C7 109.0(2) ?
C8 C7 C6 109.5(2) ?
C10 C8 C9 109.2(2) ?
C10 C8 C7 110.7(2) ?
C9 C8 C7 109.1(2) ?
C8 C9 C4 109.1(2) ?
C8 C10 C11 109.5(2) ?
C10 C11 C12 113.2(2) ?
C10 C11 C13 108.2(2) ?
C12 C11 C13 105.4(2) ?
C26 C12 C4 118.2(2) ?
C26 C12 C11 118.7(3) ?
C4 C12 C11 109.9(2) ?
C26 C12 Ru1 69.13(16) ?
C4 C12 Ru1 109.23(18) ?
C11 C12 Ru1 126.87(19) ?
C6 C13 C11 110.6(2) ?
C19 C14 C15 122.8(3) ?
C19 C14 N2 119.3(3) ?
C15 C14 N2 117.7(3) ?
C16 C15 C14 116.6(3) ?
C16 C15 C20 121.0(3) ?
C14 C15 C20 122.4(3) ?
C17 C16 C15 121.8(3) ?
C16 C17 C18 121.0(3) ?
C17 C18 C19 120.2(3) ?
C18 C19 C14 117.5(3) ?
C18 C19 C23 121.0(3) ?
C14 C19 C23 121.5(3) ?
C15 C20 C22 110.8(3) ?
C15 C20 C21 111.5(2) ?
C22 C20 C21 110.9(2) ?
C19 C23 C24 111.3(3) ?
C19 C23 C25 113.0(3) ?
C24 C23 C25 109.2(3) ?
C12 C26 C27 125.7(2) ?
C12 C26 Ru1 71.27(16) ?
C27 C26 Ru1 118.5(2) ?
C32 C27 C28 117.2(3) ?
C32 C27 C26 118.8(3) ?
C28 C27 C26 124.0(3) ?
C29 C28 C27 121.3(3) ?
C30 C29 C28 121.0(3) ?
C29 C30 C31 119.2(3) ?
C32 C31 C30 120.0(3) ?
O1 C32 C31 124.6(3) ?
O1 C32 C27 114.0(3) ?
C31 C32 C27 121.4(3) ?
O1 C33 C35 110.9(2) ?
O1 C33 C34 104.7(2) ?
C35 C33 C34 112.3(3) ?
O3 C36 O2 117.4(3) ?
O3 C36 C37 122.6(3) ?
O2 C36 C37 119.7(3) ?
O3 C36 Ru1 61.42(17) ?
O2 C36 Ru1 57.23(16) ?
C37 C36 Ru1 163.7(2) ?
C36 C37 C38 110.0(3) ?
C36 C37 C39 110.7(3) ?
C38 C37 C39 111.1(3) ?
C36 C37 C40 105.2(2) ?
C38 C37 C40 109.3(3) ?
C39 C37 C40 110.4(3) ?
O5 C41 O4 119.9(3) ?
O5 C41 C42 121.0(3) ?
O4 C41 C42 119.0(3) ?
O5 C41 Ru1 64.51(15) ?
O4 C41 Ru1 56.81(14) ?
C42 C41 Ru1 164.9(2) ?
C44 C42 C45 110.3(3) ?
C44 C42 C41 109.3(2) ?
C45 C42 C41 109.6(3) ?
C44 C42 C43 109.3(3) ?
C45 C42 C43 109.9(2) ?
C41 C42 C43 108.4(2) ?

loop_
_geom_bond_atom_site_label_1
_geom_bond_atom_site_label_2
_geom_bond_distance
_geom_bond_publ_flag
Ru1 C1 1.944(3) yes
Ru1 O4 2.0945(18) yes
Ru1 O2 2.095(2) yes
Ru1 C26 2.102(3) yes
Ru1 C12 2.130(3) yes
Ru1 O3 2.1887(19) yes
Ru1 O5 2.2642(17) yes
Ru1 C36 2.491(3) yes
Ru1 C41 2.501(3) yes
O1 C32 1.385(3) ?
O1 C33 1.430(3) ?
O2 C36 1.288(3) ?
O3 C36 1.269(3) ?
O4 C41 1.291(3) ?
O5 C41 1.250(3) ?
N1 C1 1.346(4) ?
N1 C4 1.465(3) ?
N1 C2 1.455(3) ?
N2 C1 1.357(3) ?
N2 C14 1.439(3) ?
N2 C3 1.466(3) ?
C2 C3 1.531(3) ?
C4 C12 1.529(4) ?
C4 C9 1.539(4) ?
C4 C5 1.548(4) ?
C5 C6 1.525(3) ?
C6 C13 1.536(4) ?
C6 C7 1.533(4) ?
C7 C8 1.539(4) ?
C8 C10 1.532(4) ?
C8 C9 1.536(3) ?
C10 C11 1.523(4) ?
C11 C12 1.528(3) ?
C11 C13 1.557(4) ?
C12 C26 1.434(4) ?
C14 C19 1.405(4) ?
C14 C15 1.415(4) ?
C15 C16 1.379(4) ?
C15 C20 1.518(4) ?
C16 C17 1.373(4) ?
C17 C18 1.388(4) ?
C18 C19 1.390(4) ?
C19 C23 1.518(4) ?
C20 C22 1.539(4) ?
C20 C21 1.530(3) ?
C23 C24 1.534(4) ?
C23 C25 1.518(4) ?
C26 C27 1.487(4) ?
C27 C32 1.401(3) ?
C27 C28 1.390(4) ?
C28 C29 1.376(4) ?
C29 C30 1.376(3) ?
C30 C31 1.382(3) ?
C31 C32 1.386(4) ?
C33 C35 1.503(4) ?
C33 C34 1.531(3) ?
C36 C37 1.507(4) ?
C37 C38 1.520(4) ?
C37 C39 1.506(4) ?
C37 C40 1.536(4) ?
C41 C42 1.523(4) ?
C42 C44 1.522(4) ?
C42 C45 1.510(4) ?
C42 C43 1.536(4) ?

loop_
_platon_squeeze_void_nr
_platon_squeeze_void_average_x
_platon_squeeze_void_average_y
_platon_squeeze_void_average_z
_platon_squeeze_void_volume
_platon_squeeze_void_count_electrons
_platon_squeeze_void_content
1 0.500 0.500 0.000 401 90 ' '
2 0.500 1.000 0.500 401 90 ' '
3 0.493 0.207 0.877 4 0 ' '
4 0.493 0.293 0.376 5 0 ' '
5 0.507 0.707 0.623 4 0 ' '
6 0.507 0.793 0.123 5 0 ' '
